data_4322429
loop_
_publ_author_name
'Peter W. Roesky'
'Markus R. B\"urgstein'

_publ_contact_author
;
        Peter W. Roesky
        Universit\"at Karlsruhe
        Engesserstr. Geb.30.45
        76128 Karlsruhe
        Bundesrepublik Deutschland
;
_publ_contact_author_email roesky@achibm6.chemie.uni-karlsruhe.de
_publ_contact_author_fax '049 721 661921'
_publ_contact_author_phone '049 721 608-2855'
_publ_section_title
;
 Bridged Aminotroponiminate Complexes of the Lanthanides
;
_journal_name_full 'Inorganic Chemistry'
_journal_page_first 5629
_journal_page_last 5632
_journal_paper_doi 10.1021/ic990533c
_journal_volume 38
_journal_year 1999
_chemical_formula_sum 'C62 H92 Cl2 N8 Nd2 O4'
_chemical_formula_weight 1372.82
_chemical_name_systematic
; 
 ? 
;
_space_group_IT_number 14
_symmetry_cell_setting monoclinic
_symmetry_space_group_name_Hall '-P 2yn'
_symmetry_space_group_name_H-M 'P 1 21/n 1'
_atom_sites_solution_hydrogens geom
_atom_sites_solution_primary direct
_atom_sites_solution_secondary difmap
_audit_creation_method SHELXL
_cell_angle_alpha 90.00
_cell_angle_beta 110.62(3)
_cell_angle_gamma 90.00
_cell_formula_units_Z 4
_cell_length_a 12.714(3)
_cell_length_b 32.835(7)
_cell_length_c 16.193(3)
_cell_measurement_temperature 203(2)
_cell_volume 6327(3)
_computing_structure_refinement 'SHELXL-93 (Sheldrick, 1993)'
_computing_structure_solution 'SHELXS-86 (Sheldrick, 1990)'
_diffrn_ambient_temperature 203(2)
_diffrn_measurement_device 'STOE IPDS'
_diffrn_radiation_monochromator graphite
_diffrn_radiation_source 'fine-focus sealed tube'
_diffrn_radiation_type MoKa
_diffrn_radiation_wavelength 0.71073
_diffrn_reflns_av_R_equivalents 0.1209
_diffrn_reflns_av_sigmaI/netI 0.3534
_diffrn_reflns_limit_h_max 11
_diffrn_reflns_limit_h_min -16
_diffrn_reflns_limit_k_max 23
_diffrn_reflns_limit_k_min -43
_diffrn_reflns_limit_l_max 21
_diffrn_reflns_limit_l_min -18
_diffrn_reflns_number 12217
_diffrn_reflns_theta_max 27.00
_diffrn_reflns_theta_min 2.53
_exptl_absorpt_coefficient_mu 1.758
_exptl_crystal_colour yellow
_exptl_crystal_density_diffrn 1.441
_exptl_crystal_F_000 2824
_refine_diff_density_max 1.779
_refine_diff_density_min -1.573
_refine_diff_density_rms 0.198
_refine_ls_extinction_method none
_refine_ls_goodness_of_fit_all 0.861
_refine_ls_goodness_of_fit_obs 1.149
_refine_ls_matrix_type full
_refine_ls_number_parameters 386
_refine_ls_number_reflns 8437
_refine_ls_number_restraints 0
_refine_ls_restrained_S_all 0.892
_refine_ls_restrained_S_obs 1.149
_refine_ls_R_factor_all 0.2459
_refine_ls_R_factor_obs 0.0887
_refine_ls_shift/esd_max -0.020
_refine_ls_shift/esd_mean 0.002
_refine_ls_structure_factor_coef Fsqd
_refine_ls_weighting_details 'w=1/[s^2^(Fo^2^)+( 0.0910P)^2^+0.0000P] where P=(Fo^2^+2Fc^2^)/3'
_refine_ls_weighting_scheme calc
_refine_ls_wR_factor_all 0.2757
_refine_ls_wR_factor_obs 0.1987
_reflns_number_observed 3393
_reflns_number_total 10568
_reflns_observed_criterion >2sigma(I)
_cod_data_source_file ic990533c_3.cif
_cod_data_source_block 3
_cod_depositor_comments
;
The following automatic conversions were performed:

'_refine_ls_weighting_scheme' value 'calc w=1/[s^2^(Fo^2^)+(
0.0910P)^2^+0.0000P] where P=(Fo^2^+2Fc^2^)/3' was changed to 'calc'.
New tag '_refine_ls_weighting_details' was created. The value of the
new tag was set to 'w=1/[s^2^(Fo^2^)+( 0.0910P)^2^+0.0000P] where
P=(Fo^2^+2Fc^2^)/3'.

Automatic conversion script
Id: cif_fix_values 3143 2015-03-26 13:38:13Z robertas 
;
_cod_original_cell_volume 6326.9(22)
_cod_database_code 4322429

loop_
_symmetry_equiv_pos_as_xyz
'x, y, z'
'-x+1/2, y+1/2, -z+1/2'
'-x, -y, -z'
'x-1/2, -y-1/2, z-1/2'

loop_
_atom_site_aniso_label
_atom_site_aniso_U_11
_atom_site_aniso_U_22
_atom_site_aniso_U_33
_atom_site_aniso_U_23
_atom_site_aniso_U_13
_atom_site_aniso_U_12
Nd1 0.0312(6) 0.0302(5) 0.0307(7) 0.0058(5) 0.0129(6) 0.0020(5)
Nd2 0.0321(6) 0.0270(5) 0.0284(7) -0.0004(5) 0.0120(5) 0.0014(5)
Cl1 0.041(3) 0.033(2) 0.037(3) 0.006(2) 0.020(3) 0.004(2)
Cl2 0.049(3) 0.039(3) 0.043(3) 0.004(3) 0.025(3) 0.004(3)
O1 0.031(8) 0.064(12) 0.038(10) 0.003(8) 0.002(8) 0.001(7)
O2 0.039(10) 0.085(13) 0.034(11) 0.011(8) 0.021(9) 0.019(8)
N1 0.043(12) 0.041(11) 0.052(14) 0.008(9) 0.026(12) 0.018(8)
N2 0.068(14) 0.015(8) 0.036(12) -0.014(7) 0.017(11) 0.001(7)
N3 0.026(9) 0.055(12) 0.041(12) 0.008(9) 0.013(10) -0.014(8)
N4 0.013(8) 0.064(13) 0.036(12) 0.014(9) -0.001(8) 0.006(8)
N5 0.046(12) 0.020(8) 0.025(10) -0.004(6) 0.010(9) 0.008(7)
N6 0.047(13) 0.045(11) 0.044(13) 0.001(9) 0.023(12) 0.002(9)
N8 0.037(11) 0.051(11) 0.045(13) -0.024(9) 0.029(11) -0.008(8)

loop_
_atom_site_label
_atom_site_type_symbol
_atom_site_fract_x
_atom_site_fract_y
_atom_site_fract_z
_atom_site_U_iso_or_equiv
_atom_site_thermal_displace_type
_atom_site_occupancy
_atom_site_calc_flag
_atom_site_refinement_flags
_atom_site_disorder_group
Nd1 Nd 0.74290(9) 0.13957(3) -0.16038(8) 0.0302(3) Uani 1 d . .
Nd2 Nd 0.57499(9) 0.13318(3) 0.05432(8) 0.0288(3) Uani 1 d . .
Cl1 Cl 0.6694(5) 0.08376(15) -0.0540(4) 0.0356(12) Uani 1 d . .
Cl2 Cl 0.6617(6) 0.1885(2) -0.0488(5) 0.0413(13) Uani 1 d . .
O1 O 0.9218(13) 0.1465(5) -0.0207(11) 0.047(4) Uani 1 d . .
O2 O 0.3997(14) 0.1507(6) -0.0781(11) 0.051(5) Uani 1 d . .
O3 O 0.3030(37) 0.0203(14) -0.5251(30) 0.155(14) Uiso 1 d . .
O4 O 0.6369(61) 0.2128(22) -0.5070(46) 0.230(25) Uiso 1 d . .
N1 N 0.8605(17) 0.0867(6) -0.1995(14) 0.043(5) Uani 1 d . .
N2 N 0.8774(18) 0.1650(5) -0.2218(13) 0.040(5) Uani 1 d . .
N3 N 0.6480(16) 0.1943(6) -0.2558(14) 0.041(5) Uani 1 d . .
N4 N 0.5755(14) 0.1229(6) -0.2797(13) 0.040(5) Uani 1 d . .
N5 N 0.7339(16) 0.1053(5) 0.1732(11) 0.031(4) Uani 1 d . .
N6 N 0.6936(18) 0.1806(6) 0.1589(14) 0.044(5) Uani 1 d . .
N7 N 0.4666(14) 0.1647(5) 0.1356(11) 0.026(3) Uiso 1 d . .
N8 N 0.4363(16) 0.0890(6) 0.0918(13) 0.040(5) Uani 1 d . .
C1 C 0.9362(19) 0.0981(7) -0.2348(16) 0.035(5) Uiso 1 d . .
C2 C 1.0187(22) 0.0706(8) -0.2438(18) 0.048(6) Uiso 1 d . .
H2 H 1.0240(22) 0.0462(8) -0.2124(18) 0.057 Uiso 1 calc R .
C3 C 1.0909(24) 0.0727(8) -0.2886(19) 0.052(6) Uiso 1 d . .
H3 H 1.1388(24) 0.0501(8) -0.2807(19) 0.063 Uiso 1 calc R .
C4 C 1.1056(28) 0.1018(10) -0.3425(23) 0.068(8) Uiso 1 d . .
H4 H 1.1567(28) 0.0959(10) -0.3709(23) 0.082 Uiso 1 calc R .
C5 C 1.0558(26) 0.1377(11) -0.3595(21) 0.072(7) Uiso 1 d . .
H5 H 1.0755(26) 0.1541(11) -0.3995(21) 0.086 Uiso 1 calc R .
C6 C 0.9746(21) 0.1554(7) -0.3250(17) 0.044(5) Uiso 1 d . .
H6 H 0.9460(21) 0.1808(7) -0.3492(17) 0.053 Uiso 1 calc R .
C7 C 0.9315(15) 0.1405(6) -0.2606(13) 0.027(4) Uiso 1 d . .
C8 C 0.8849(22) 0.2096(7) -0.2340(18) 0.047(6) Uiso 1 d . .
H8A H 0.8510(22) 0.2164(7) -0.2969(18) 0.057 Uiso 1 calc R .
H8B H 0.9640(22) 0.2179(7) -0.2137(18) 0.057 Uiso 1 calc R .
C9 C 0.8252(19) 0.2323(7) -0.1832(16) 0.036(5) Uiso 1 d . .
H9A H 0.8605(19) 0.2590(7) -0.1666(16) 0.043 Uiso 1 calc R .
H9B H 0.8341(19) 0.2173(7) -0.1288(16) 0.043 Uiso 1 calc R .
C10 C 0.6997(19) 0.2382(6) -0.2352(16) 0.038(5) Uiso 1 d . .
H10A H 0.6886(19) 0.2531(6) -0.2900(16) 0.045 Uiso 1 calc R .
H10B H 0.6642(19) 0.2535(6) -0.2001(16) 0.045 Uiso 1 calc R .
C11 C 0.5468(18) 0.1908(6) -0.3143(15) 0.031(4) Uiso 1 d . .
C12 C 0.4792(18) 0.2253(6) -0.3622(15) 0.035(4) Uiso 1 d . .
H12 H 0.5136(18) 0.2502(6) -0.3396(15) 0.042 Uiso 1 calc R .
C13 C 0.3797(21) 0.2313(8) -0.4308(18) 0.048(6) Uiso 1 d . .
H13 H 0.3575(21) 0.2584(8) -0.4456(18) 0.058 Uiso 1 calc R .
C14 C 0.3127(23) 0.2030(8) -0.4776(18) 0.049(6) Uiso 1 d . .
H14 H 0.2506(23) 0.2121(8) -0.5256(18) 0.059 Uiso 1 calc R .
C15 C 0.3221(24) 0.1615(8) -0.4649(19) 0.054(6) Uiso 1 d . .
H15 H 0.2636(24) 0.1464(8) -0.5052(19) 0.065 Uiso 1 calc R .
C16 C 0.4047(20) 0.1376(8) -0.4016(16) 0.049(5) Uiso 1 d . .
H16 H 0.3901(20) 0.1095(8) -0.4046(16) 0.058 Uiso 1 calc R .
C17 C 0.5053(18) 0.1496(6) -0.3349(15) 0.032(4) Uiso 1 d . .
C18 C 0.8465(24) 0.0454(8) -0.1668(19) 0.052(6) Uiso 1 d . .
H18 H 0.7755(24) 0.0464(8) -0.1547(19) 0.063 Uiso 1 calc R .
C19 C 0.9409(26) 0.0387(10) -0.0759(21) 0.064(7) Uiso 1 d . .
H19A H 0.9333(110) 0.0118(23) -0.0539(66) 0.096 Uiso 1 calc R .
H19B H 0.9346(109) 0.0591(37) -0.0345(44) 0.096 Uiso 1 calc R .
H19C H 1.0136(26) 0.0410(67) -0.0824(34) 0.096 Uiso 1 calc R .
C20 C 0.8320(22) 0.0102(8) -0.2339(18) 0.049(6) Uiso 1 d . .
H20A H 0.7901(126) 0.0200(16) -0.2929(23) 0.073 Uiso 1 calc R .
H20B H 0.7914(130) -0.0120(22) -0.2194(71) 0.073 Uiso 1 calc R .
H20C H 0.9053(22) 0.0008(36) -0.2314(82) 0.073 Uiso 1 calc R .
C21 C 0.5566(17) 0.0777(6) -0.2968(14) 0.027(4) Uiso 1 d . .
H21 H 0.6227(17) 0.0656(6) -0.2506(14) 0.032 Uiso 1 calc R .
C22 C 0.4580(24) 0.0594(8) -0.2758(20) 0.056(6) Uiso 1 d . .
H22A H 0.4576(107) 0.0301(10) -0.2828(134) 0.084 Uiso 1 calc R .
H22B H 0.3880(25) 0.0706(47) -0.3157(87) 0.084 Uiso 1 calc R .
H22C H 0.4659(91) 0.0660(53) -0.2154(45) 0.084 Uiso 1 calc R .
C23 C 0.5672(25) 0.0613(9) -0.3812(20) 0.057(7) Uiso 1 d . .
H23A H 0.4961(52) 0.0646(56) -0.4294(32) 0.086 Uiso 1 calc R .
H23B H 0.5869(167) 0.0327(17) -0.3738(48) 0.086 Uiso 1 calc R .
H23C H 0.6253(115) 0.0763(41) -0.3943(73) 0.086 Uiso 1 calc R .
C24 C 0.8064(19) 0.1276(7) 0.2371(16) 0.039(5) Uiso 1 d . .
C25 C 0.8900(24) 0.1107(8) 0.3141(19) 0.054(6) Uiso 1 d . .
H25 H 0.8856(24) 0.0825(8) 0.3212(19) 0.064 Uiso 1 calc R .
C26 C 0.9767(33) 0.1304(13) 0.3795(26) 0.091(10) Uiso 1 d . .
H26 H 1.0182(33) 0.1124(13) 0.4243(26) 0.109 Uiso 1 calc R .
C27 C 1.0145(32) 0.1672(11) 0.3943(26) 0.080(9) Uiso 1 d . .
H27 H 1.0768(32) 0.1719(11) 0.4459(26) 0.096 Uiso 1 calc R .
C28 C 0.9701(25) 0.2002(8) 0.3398(20) 0.054(6) Uiso 1 d . .
H28 H 1.0087(25) 0.2250(8) 0.3553(20) 0.065 Uiso 1 calc R .
C29 C 0.8725(21) 0.2001(7) 0.2632(17) 0.045(5) Uiso 1 d . .
H29 H 0.8609(21) 0.2253(7) 0.2337(17) 0.054 Uiso 1 calc R .
C30 C 0.7870(23) 0.1712(8) 0.2194(18) 0.046(5) Uiso 1 d . .
C31 C 0.6564(20) 0.2247(7) 0.1441(17) 0.042(5) Uiso 1 d . .
H31A H 0.6756(20) 0.2380(7) 0.2017(17) 0.050 Uiso 1 calc R .
H31B H 0.6994(20) 0.2382(7) 0.1123(17) 0.050 Uiso 1 calc R .
C32 C 0.5355(19) 0.2311(7) 0.0945(16) 0.039(5) Uiso 1 d . .
H32A H 0.5153(19) 0.2202(7) 0.0346(16) 0.047 Uiso 1 calc R .
H32B H 0.5179(19) 0.2603(7) 0.0905(16) 0.047 Uiso 1 calc R .
C33 C 0.4670(18) 0.2081(6) 0.1463(15) 0.032(4) Uiso 1 d . .
H33A H 0.5001(18) 0.2147(6) 0.2092(15) 0.038 Uiso 1 calc R .
H33B H 0.3892(18) 0.2179(6) 0.1249(15) 0.038 Uiso 1 calc R .
C34 C 0.4242(17) 0.1395(7) 0.1832(13) 0.033(4) Uiso 1 d . .
C35 C 0.3789(17) 0.1608(6) 0.2460(14) 0.027(4) Uiso 1 d . .
H35 H 0.3656(17) 0.1889(6) 0.2375(14) 0.032 Uiso 1 calc R .
C36 C 0.3552(21) 0.1435(8) 0.3141(17) 0.051(6) Uiso 1 d . .
H36 H 0.3323(21) 0.1624(8) 0.3480(17) 0.062 Uiso 1 calc R .
C37 C 0.3580(24) 0.1042(8) 0.3431(20) 0.056(6) Uiso 1 d . .
H37 H 0.3362(24) 0.0993(8) 0.3919(20) 0.067 Uiso 1 calc R .
C38 C 0.3911(24) 0.0710(8) 0.3045(19) 0.055(6) Uiso 1 d . .
H38 H 0.4020(24) 0.0465(8) 0.3367(19) 0.066 Uiso 1 calc R .
C39 C 0.4099(22) 0.0689(8) 0.2278(18) 0.049(6) Uiso 1 d . .
H39 H 0.4145(22) 0.0416(8) 0.2115(18) 0.059 Uiso 1 calc R .
C40 C 0.4244(19) 0.0954(7) 0.1655(16) 0.037(5) Uiso 1 d . .
C41 C 0.7351(21) 0.0605(7) 0.1745(17) 0.043(5) Uiso 1 d . .
H41 H 0.6726(21) 0.0532(7) 0.1196(17) 0.052 Uiso 1 calc R .
C42 C 0.7005(22) 0.0394(7) 0.2489(17) 0.045(5) Uiso 1 d . .
H42A H 0.6755(141) 0.0118(19) 0.2312(53) 0.068 Uiso 1 calc R .
H42B H 0.6401(101) 0.0548(31) 0.2577(83) 0.068 Uiso 1 calc R .
H42C H 0.7648(44) 0.0388(48) 0.3035(34) 0.068 Uiso 1 calc R .
C43 C 0.8398(20) 0.0396(7) 0.1621(16) 0.040(5) Uiso 1 d . .
H43A H 0.8399(75) 0.0453(42) 0.1033(39) 0.061 Uiso 1 calc R .
H43B H 0.8361(75) 0.0104(8) 0.1697(109) 0.061 Uiso 1 calc R .
H43C H 0.9082(21) 0.0501(36) 0.2056(68) 0.061 Uiso 1 calc R .
C44 C 0.4009(18) 0.0470(6) 0.0533(15) 0.031(4) Uiso 1 d . .
H44 H 0.4443(18) 0.0260(6) 0.0956(15) 0.038 Uiso 1 calc R .
C45 C 0.2783(25) 0.0415(9) 0.0361(21) 0.063(7) Uiso 1 d . .
H45A H 0.2534(48) 0.0157(31) 0.0060(129) 0.094 Uiso 1 calc R .
H45B H 0.2365(30) 0.0636(35) -0.0007(118) 0.094 Uiso 1 calc R .
H45C H 0.2653(34) 0.0415(67) 0.0916(23) 0.094 Uiso 1 calc R .
C46 C 0.4213(27) 0.0425(9) -0.0329(20) 0.062(7) Uiso 1 d . .
H46A H 0.5010(32) 0.0451(67) -0.0222(29) 0.093 Uiso 1 calc R .
H46B H 0.3805(144) 0.0635(39) -0.0737(52) 0.093 Uiso 1 calc R .
H46C H 0.3954(167) 0.0159(25) -0.0582(73) 0.093 Uiso 1 calc R .
C47 C 1.0372(23) 0.1501(9) -0.0181(20) 0.056(7) Uiso 1 d . .
H47A H 1.0551(23) 0.1273(9) -0.0499(20) 0.067 Uiso 1 calc R .
H47B H 1.0465(23) 0.1755(9) -0.0466(20) 0.067 Uiso 1 calc R .
C48 C 1.1113(29) 0.1498(10) 0.0723(22) 0.072(9) Uiso 1 d . .
H48A H 1.1480(29) 0.1764(10) 0.0880(22) 0.086 Uiso 1 calc R .
H48B H 1.1696(29) 0.1291(10) 0.0810(22) 0.086 Uiso 1 calc R .
C49 C 1.0465(27) 0.1411(11) 0.1267(22) 0.075(8) Uiso 1 d . .
H49A H 1.0661(27) 0.1599(11) 0.1768(22) 0.090 Uiso 1 calc R .
H49B H 1.0605(27) 0.1132(11) 0.1493(22) 0.090 Uiso 1 calc R .
C50 C 0.9289(20) 0.1461(7) 0.0707(16) 0.041(5) Uiso 1 d . .
H50A H 0.8840(20) 0.1236(7) 0.0805(16) 0.050 Uiso 1 calc R .
H50B H 0.8995(20) 0.1717(7) 0.0851(16) 0.050 Uiso 1 calc R .
C51 C 0.2900(29) 0.1593(11) -0.0733(25) 0.073(9) Uiso 1 d . .
H51A H 0.2443(29) 0.1346(11) -0.0812(25) 0.087 Uiso 1 calc R .
H51B H 0.2963(29) 0.1723(11) -0.0172(25) 0.087 Uiso 1 calc R .
C52 C 0.2475(51) 0.1853(19) -0.1420(40) 0.135(18) Uiso 1 d . .
H52A H 0.2423(51) 0.2124(19) -0.1187(40) 0.162 Uiso 1 calc R .
H52B H 0.1711(51) 0.1765(19) -0.1770(40) 0.162 Uiso 1 calc R .
C53 C 0.3157(48) 0.1884(18) -0.2030(40) 0.132(17) Uiso 1 d . .
H53A H 0.2702(48) 0.1834(18) -0.2650(40) 0.158 Uiso 1 calc R .
H53B H 0.3554(48) 0.2144(18) -0.1971(40) 0.158 Uiso 1 calc R .
C54 C 0.3872(32) 0.1562(11) -0.1649(25) 0.077(9) Uiso 1 d . .
H54A H 0.3573(32) 0.1312(11) -0.1978(25) 0.092 Uiso 1 calc R .
H54B H 0.4610(32) 0.1615(11) -0.1692(25) 0.092 Uiso 1 calc R .
C55 C 0.3031(40) -0.0090(15) -0.4696(35) 0.117(15) Uiso 1 d . .
H55A H 0.3159(40) 0.0017(15) -0.4103(35) 0.141 Uiso 1 calc R .
H55B H 0.3600(40) -0.0297(15) -0.4664(35) 0.141 Uiso 1 calc R .
C56 C 0.1730(56) -0.0275(21) -0.5160(48) 0.159(22) Uiso 1 d . .
H56A H 0.1663(56) -0.0455(21) -0.5659(48) 0.191 Uiso 1 calc R .
H56B H 0.1480(56) -0.0420(21) -0.4732(48) 0.191 Uiso 1 calc R .
C57 C 0.1102(44) 0.0124(16) -0.5456(37) 0.119(15) Uiso 1 d . .
H57A H 0.0537(44) 0.0103(16) -0.6050(37) 0.143 Uiso 1 calc R .
H57B H 0.0742(44) 0.0216(16) -0.5044(37) 0.143 Uiso 1 calc R .
C58 C 0.1969(45) 0.0377(18) -0.5441(42) 0.132(17) Uiso 1 d . .
H58A H 0.2032(45) 0.0591(18) -0.5004(42) 0.158 Uiso 1 calc R .
H58B H 0.1762(45) 0.0509(18) -0.6018(42) 0.158 Uiso 1 calc R .
C59 C 0.6537(53) 0.1656(19) -0.4862(41) 0.136(18) Uiso 1 d . .
H59A H 0.7066(53) 0.1611(19) -0.4261(41) 0.163 Uiso 1 calc R .
H59B H 0.5820(53) 0.1526(19) -0.4922(41) 0.163 Uiso 1 calc R .
C60 C 0.6939(58) 0.1508(20) -0.5446(46) 0.157(23) Uiso 1 d . .
H60A H 0.6359(58) 0.1363(20) -0.5918(46) 0.188 Uiso 1 calc R .
H60B H 0.7574(58) 0.1325(20) -0.5169(46) 0.188 Uiso 1 calc R .
C61 C 0.7315(67) 0.1894(24) -0.5793(53) 0.178(26) Uiso 1 d . .
H61A H 0.8097(67) 0.1870(24) -0.5760(53) 0.213 Uiso 1 calc R .
H61B H 0.6838(67) 0.1946(24) -0.6407(53) 0.213 Uiso 1 calc R .
C62 C 0.7197(63) 0.2232(22) -0.5201(48) 0.159(24) Uiso 1 d . .
H62A H 0.7849(63) 0.2245(22) -0.4652(48) 0.191 Uiso 1 calc R .
H62B H 0.7094(63) 0.2497(22) -0.5498(48) 0.191 Uiso 1 calc R .

loop_
_atom_type_symbol
_atom_type_description
_atom_type_scat_dispersion_real
_atom_type_scat_dispersion_imag
_atom_type_scat_source
C C 0.0033 0.0016 'International Tables Vol C Tables 4.2.6.8 and 6.1.1.4'
H H 0.0000 0.0000 'International Tables Vol C Tables 4.2.6.8 and 6.1.1.4'
N N 0.0061 0.0033 'International Tables Vol C Tables 4.2.6.8 and 6.1.1.4'
Cl Cl 0.1484 0.1585 'International Tables Vol C Tables 4.2.6.8 and 6.1.1.4'
Nd Nd -0.1943 3.0179 'International Tables Vol C Tables 4.2.6.8 and 6.1.1.4'
O O 0.0106 0.0060 'International Tables Vol C Tables 4.2.6.8 and 6.1.1.4'

loop_
_geom_angle_atom_site_label_1
_geom_angle_atom_site_label_2
_geom_angle_atom_site_label_3
_geom_angle
_geom_angle_site_symmetry_1
_geom_angle_site_symmetry_3
_geom_angle_publ_flag
N4 Nd1 N3 63.1(7) . . ?
N4 Nd1 N2 107.8(6) . . ?
N3 Nd1 N2 75.2(6) . . ?
N4 Nd1 N1 94.4(7) . . ?
N3 Nd1 N1 124.3(6) . . ?
N2 Nd1 N1 64.1(6) . . ?
N4 Nd1 O1 170.9(6) . . ?
N3 Nd1 O1 125.7(6) . . ?
N2 Nd1 O1 78.3(6) . . ?
N1 Nd1 O1 82.2(6) . . ?
N4 Nd1 Cl2 102.9(5) . . ?
N3 Nd1 Cl2 77.0(5) . . ?
N2 Nd1 Cl2 122.1(4) . . ?
N1 Nd1 Cl2 157.5(5) . . ?
O1 Nd1 Cl2 78.5(4) . . ?
N4 Nd1 Cl1 87.3(4) . . ?
N3 Nd1 Cl1 131.6(4) . . ?
N2 Nd1 Cl1 153.1(5) . . ?
N1 Nd1 Cl1 93.3(4) . . ?
O1 Nd1 Cl1 84.5(4) . . ?
Cl2 Nd1 Cl1 73.51(13) . . ?
N6 Nd2 N5 62.9(7) . . ?
N6 Nd2 N7 71.3(6) . . ?
N5 Nd2 N7 101.7(5) . . ?
N6 Nd2 N8 121.5(6) . . ?
N5 Nd2 N8 92.8(6) . . ?
N7 Nd2 N8 62.5(5) . . ?
N6 Nd2 O2 126.2(7) . . ?
N5 Nd2 O2 170.8(6) . . ?
N7 Nd2 O2 82.3(5) . . ?
N8 Nd2 O2 81.6(6) . . ?
N6 Nd2 Cl2 74.4(5) . . ?
N5 Nd2 Cl2 108.1(4) . . ?
N7 Nd2 Cl2 116.1(4) . . ?
N8 Nd2 Cl2 158.4(5) . . ?
O2 Nd2 Cl2 77.0(4) . . ?
N6 Nd2 Cl1 119.5(4) . . ?
N5 Nd2 Cl1 82.2(4) . . ?
N7 Nd2 Cl1 168.8(4) . . ?
N8 Nd2 Cl1 107.1(4) . . ?
O2 Nd2 Cl1 92.4(4) . . ?
Cl2 Nd2 Cl1 71.81(13) . . ?
Nd1 Cl1 Nd2 107.0(2) . . ?
Nd1 Cl2 Nd2 107.6(2) . . ?
C50 O1 C47 105.7(19) . . ?
C50 O1 Nd1 127.6(13) . . ?
C47 O1 Nd1 126.7(14) . . ?
C54 O2 C51 105.2(24) . . ?
C54 O2 Nd2 130.0(18) . . ?
C51 O2 Nd2 124.7(16) . . ?
C55 O3 C58 102.6(44) . . ?
C62 O4 C59 104.8(60) . . ?
C1 N1 C18 127.1(17) . . ?
C1 N1 Nd1 119.8(14) . . ?
C18 N1 Nd1 112.5(12) . . ?
C7 N2 C8 117.4(17) . . ?
C7 N2 Nd1 122.5(13) . . ?
C8 N2 Nd1 118.9(12) . . ?
C11 N3 C10 117.8(18) . . ?
C11 N3 Nd1 123.0(13) . . ?
C10 N3 Nd1 118.2(14) . . ?
C17 N4 C21 119.6(19) . . ?
C17 N4 Nd1 125.8(16) . . ?
C21 N4 Nd1 114.4(12) . . ?
C24 N5 C41 122.4(19) . . ?
C24 N5 Nd2 124.2(14) . . ?
C41 N5 Nd2 112.9(14) . . ?
C30 N6 C31 120.3(21) . . ?
C30 N6 Nd2 124.3(16) . . ?
C31 N6 Nd2 115.1(16) . . ?
C34 N7 C33 121.2(15) . . ?
C34 N7 Nd2 117.3(12) . . ?
C33 N7 Nd2 120.4(10) . . ?
C40 N8 C44 114.8(17) . . ?
C40 N8 Nd2 117.1(15) . . ?
C44 N8 Nd2 123.8(10) . . ?
N1 C1 C2 122.2(21) . . ?
N1 C1 C7 115.5(17) . . ?
C2 C1 C7 122.3(18) . . ?
C3 C2 C1 133.0(23) . . ?
C2 C3 C4 130.9(27) . . ?
C5 C4 C3 127.0(29) . . ?
C4 C5 C6 128.9(29) . . ?
C7 C6 C5 130.6(25) . . ?
N2 C7 C6 121.7(20) . . ?
N2 C7 C1 114.6(16) . . ?
C6 C7 C1 123.6(17) . . ?
N2 C8 C9 110.4(18) . . ?
C8 C9 C10 113.1(21) . . ?
C9 C10 N3 106.2(17) . . ?
N3 C11 C17 115.8(19) . . ?
N3 C11 C12 123.9(19) . . ?
C17 C11 C12 120.1(21) . . ?
C13 C12 C11 137.7(22) . . ?
C14 C13 C12 126.5(26) . . ?
C13 C14 C15 127.8(29) . . ?
C14 C15 C16 131.2(27) . . ?
C17 C16 C15 129.9(25) . . ?
N4 C17 C16 122.6(20) . . ?
N4 C17 C11 110.8(21) . . ?
C16 C17 C11 126.6(21) . . ?
N1 C18 C20 115.3(21) . . ?
N1 C18 C19 108.5(23) . . ?
C20 C18 C19 114.9(23) . . ?
N4 C21 C23 117.0(17) . . ?
N4 C21 C22 115.7(16) . . ?
C23 C21 C22 113.5(20) . . ?
N5 C24 C25 124.0(21) . . ?
N5 C24 C30 111.2(22) . . ?
C25 C24 C30 124.8(23) . . ?
C26 C25 C24 128.9(29) . . ?
C27 C26 C25 136.0(42) . . ?
C26 C27 C28 124.8(41) . . ?
C27 C28 C29 126.5(29) . . ?
C28 C29 C30 135.7(25) . . ?
N6 C30 C29 123.7(24) . . ?
N6 C30 C24 115.6(23) . . ?
C29 C30 C24 120.4(25) . . ?
C32 C31 N6 115.5(19) . . ?
C31 C32 C33 107.6(20) . . ?
N7 C33 C32 112.8(15) . . ?
N7 C34 C40 117.1(16) . . ?
N7 C34 C35 115.0(18) . . ?
C40 C34 C35 127.9(16) . . ?
C36 C35 C34 126.7(20) . . ?
C35 C36 C37 133.0(23) . . ?
C36 C37 C38 124.0(24) . . ?
C39 C38 C37 129.3(27) . . ?
C38 C39 C40 138.3(25) . . ?
N8 C40 C39 131.7(22) . . ?
N8 C40 C34 110.7(18) . . ?
C39 C40 C34 117.6(19) . . ?
N5 C41 C43 116.1(18) . . ?
N5 C41 C42 116.3(17) . . ?
C43 C41 C42 112.5(21) . . ?
C45 C44 C46 108.7(23) . . ?
C45 C44 N8 109.0(17) . . ?
C46 C44 N8 110.3(17) . . ?
C48 C47 O1 108.8(21) . . ?
C47 C48 C49 108.4(27) . . ?
C48 C49 C50 106.3(27) . . ?
O1 C50 C49 108.4(19) . . ?
C52 C51 O2 101.1(30) . . ?
C51 C52 C53 114.8(45) . . ?
C54 C53 C52 95.3(41) . . ?
O2 C54 C53 112.2(34) . . ?
O3 C55 C56 101.3(45) . . ?
C57 C56 C55 98.8(50) . . ?
C58 C57 C56 100.7(52) . . ?
C57 C58 O3 117.8(58) . . ?
C60 C59 O4 105.4(51) . . ?
C59 C60 C61 102.1(61) . . ?
C62 C61 C60 105.2(58) . . ?
O4 C62 C61 101.2(65) . . ?

loop_
_geom_bond_atom_site_label_1
_geom_bond_atom_site_label_2
_geom_bond_distance
_geom_bond_site_symmetry_2
_geom_bond_publ_flag
Nd1 N4 2.38(2) . ?
Nd1 N3 2.40(2) . ?
Nd1 N2 2.41(2) . ?
Nd1 N1 2.51(2) . ?
Nd1 O1 2.59(2) . ?
Nd1 Cl2 2.868(6) . ?
Nd1 Cl1 2.886(5) . ?
Nd2 N6 2.40(2) . ?
Nd2 N5 2.43(2) . ?
Nd2 N7 2.445(14) . ?
Nd2 N8 2.52(2) . ?
Nd2 O2 2.56(2) . ?
Nd2 Cl2 2.934(6) . ?
Nd2 Cl1 2.938(5) . ?
O1 C50 1.45(3) . ?
O1 C47 1.46(3) . ?
O2 C54 1.37(4) . ?
O2 C51 1.45(3) . ?
O3 C55 1.32(6) . ?
O3 C58 1.39(6) . ?
O4 C62 1.19(7) . ?
O4 C59 1.58(8) . ?
N1 C1 1.33(2) . ?
N1 C18 1.49(3) . ?
N2 C7 1.35(2) . ?
N2 C8 1.49(3) . ?
N3 C11 1.31(3) . ?
N3 C10 1.57(3) . ?
N4 C17 1.34(3) . ?
N4 C21 1.51(3) . ?
N5 C24 1.34(3) . ?
N5 C41 1.47(3) . ?
N6 C30 1.28(3) . ?
N6 C31 1.51(3) . ?
N7 C34 1.36(2) . ?
N7 C33 1.44(2) . ?
N8 C40 1.27(3) . ?
N8 C44 1.52(3) . ?
C1 C2 1.43(3) . ?
C1 C7 1.45(3) . ?
C2 C3 1.36(3) . ?
C3 C4 1.35(4) . ?
C4 C5 1.32(5) . ?
C5 C6 1.46(3) . ?
C6 C7 1.43(3) . ?
C8 C9 1.50(3) . ?
C9 C10 1.53(3) . ?
C11 C17 1.45(3) . ?
C11 C12 1.47(3) . ?
C12 C13 1.37(3) . ?
C13 C14 1.31(4) . ?
C14 C15 1.38(3) . ?
C15 C16 1.42(4) . ?
C16 C17 1.41(3) . ?
C18 C20 1.55(4) . ?
C18 C19 1.55(4) . ?
C21 C23 1.52(3) . ?
C21 C22 1.53(3) . ?
C24 C25 1.43(4) . ?
C24 C30 1.46(3) . ?
C25 C26 1.39(5) . ?
C26 C27 1.29(5) . ?
C27 C28 1.39(4) . ?
C28 C29 1.41(4) . ?
C29 C30 1.43(4) . ?
C31 C32 1.48(3) . ?
C32 C33 1.60(3) . ?
C34 C40 1.48(3) . ?
C34 C35 1.51(2) . ?
C35 C36 1.36(3) . ?
C36 C37 1.37(4) . ?
C37 C38 1.39(4) . ?
C38 C39 1.35(3) . ?
C39 C40 1.39(3) . ?
C41 C43 1.57(3) . ?
C41 C42 1.58(3) . ?
C44 C45 1.50(3) . ?
C44 C46 1.51(3) . ?
C47 C48 1.43(4) . ?
C48 C49 1.43(4) . ?
C49 C50 1.46(4) . ?
C51 C52 1.35(6) . ?
C52 C53 1.53(6) . ?
C53 C54 1.39(6) . ?
C55 C56 1.67(8) . ?
C56 C57 1.52(8) . ?
C57 C58 1.37(6) . ?
C59 C60 1.32(7) . ?
C60 C61 1.53(9) . ?
C61 C62 1.51(9) . ?
